data_2010539
loop_
_publ_author_name
'Senthil Kumar, V. S.'
'Nangia, Ashwini '
2,2'-Diselenobis(4,4-diphenylcyclohexa-2,5-dienone)

_publ_section_title
;
 2,2'-Diselenobis(4,4-diphenylcyclohexa-2,5-dienone)
;
_journal_issue 1
_journal_name_full 'Acta Crystallographica Section C'
_journal_page_first 123
_journal_page_last 124
_journal_paper_doi 10.1107/S0108270199012743
_journal_volume 56
_journal_year 2000
_chemical_formula_moiety 'C36 H26 O2 Se2'
_chemical_formula_sum 'C36 H26 O2 Se2'
_chemical_formula_weight 648.49
_chemical_melting_point 483
_chemical_name_common 2,2'-bis(4,4-diphenyl-2,5-cyclohexadienone)diselenide
_chemical_name_systematic 2,2'-Diselenobis(4,4-diphenylcyclohexa-2,5-dienone)
_space_group_IT_number 56
_symmetry_cell_setting orthorhombic
_symmetry_space_group_name_Hall '-P 2ab 2ac'
_symmetry_space_group_name_H-M 'P c c n'
_cell_angle_alpha 90.00
_cell_angle_beta 90.00
_cell_angle_gamma 90.00
_cell_formula_units_Z 4
_cell_length_a 17.4144(16)
_cell_length_b 10.6767(10)
_cell_length_c 15.2187(14)
_cell_measurement_reflns_used 1650
_cell_measurement_temperature 168(2)
_cell_measurement_theta_max 26.43
_cell_measurement_theta_min 2.19
_cell_volume 2829.6(5)
_computing_cell_refinement SMART
_computing_data_collection 'SMART (Siemens, 1995)'
_computing_data_reduction 'SHELXTL (Siemens, 1994)'
_computing_molecular_graphics 'ORTEPII (Johnson, 1976) and PLUTON (Spek, 1992)'
_computing_publication_material SHELXL97
_computing_structure_refinement 'SHELXL97 (Sheldrick, 1997)'
_computing_structure_solution 'SHELXS97 (Sheldrick, 1990)'
_diffrn_ambient_temperature 168(2)
_diffrn_detector_area_resol_mean 512
_diffrn_measurement_device_type 'Siemens CCD area detector'
_diffrn_measurement_method '\f and \w scans'
_diffrn_radiation_monochromator graphite
_diffrn_radiation_source 'fine-focus sealed tube'
_diffrn_radiation_type MoK\a
_diffrn_radiation_wavelength .71073
_diffrn_reflns_av_R_equivalents .026
_diffrn_reflns_av_sigmaI/netI .015
_diffrn_reflns_limit_h_max 10
_diffrn_reflns_limit_h_min -21
_diffrn_reflns_limit_k_max 13
_diffrn_reflns_limit_k_min -13
_diffrn_reflns_limit_l_max 18
_diffrn_reflns_limit_l_min -18
_diffrn_reflns_number 29316
_diffrn_reflns_theta_max 26.43
_diffrn_reflns_theta_min 2.92
_diffrn_standards_number 0
_exptl_absorpt_coefficient_mu 2.646
_exptl_absorpt_correction_T_max .690
_exptl_absorpt_correction_T_min .218
_exptl_absorpt_correction_type multi-scan
_exptl_absorpt_process_details '(SADABS; Blessing, 1995)'
_exptl_crystal_colour yellow
_exptl_crystal_density_diffrn 1.522
_exptl_crystal_density_meas ?
_exptl_crystal_density_method none
_exptl_crystal_description plate
_exptl_crystal_F_000 1304
_exptl_crystal_size_max .8
_exptl_crystal_size_mid .5
_exptl_crystal_size_min .14
_refine_diff_density_max .55
_refine_diff_density_min -.73
_refine_ls_extinction_method none
_refine_ls_goodness_of_fit_all 1.060
_refine_ls_goodness_of_fit_obs 1.093
_refine_ls_hydrogen_treatment constr
_refine_ls_matrix_type full
_refine_ls_number_parameters 181
_refine_ls_number_reflns 2839
_refine_ls_number_restraints 0
_refine_ls_restrained_S_all 1.060
_refine_ls_restrained_S_obs 1.093
_refine_ls_R_factor_all .038
_refine_ls_R_factor_obs .031
_refine_ls_shift/esd_max -.002
_refine_ls_shift/esd_mean .000
_refine_ls_structure_factor_coef Fsqd
_refine_ls_weighting_details 'w = 1/[\s^2^(Fo^2^)+(0.05P)^2^+1.9536P] where P=(Fo^2^+2Fc^2^)/3'
_refine_ls_weighting_scheme calc
_refine_ls_wR_factor_all .086
_refine_ls_wR_factor_obs .081
_reflns_number_gt 2412
_reflns_number_total 2839
_reflns_threshold_expression I>2\s(I)
_cod_data_source_file jz1370.cif
_cod_data_source_block I
_cod_depositor_comments
;
The following automatic conversions were performed:

'_exptl_crystal_density_meas' value 'not measured' was changed to '?'
- the value is perceived as not measured.

Automatic conversion script
Id: cif_fix_values 3008 2015-01-20 13:52:24Z robertas 

The following automatic conversions were performed:

'_refine_ls_weighting_scheme' value 'calc w =
1/[\s^2^(Fo^2^)+(0.05P)^2^+1.9536P] where P=(Fo^2^+2Fc^2^)/3' was
changed to 'calc'. New tag '_refine_ls_weighting_details' was
created. The value of the new tag was set to 'w =
1/[\s^2^(Fo^2^)+(0.05P)^2^+1.9536P] where P=(Fo^2^+2Fc^2^)/3'.

Automatic conversion script
Id: cif_fix_values 3143 2015-03-26 13:38:13Z robertas 
;
_cod_database_code 2010539
_cod_database_fobs_code 2010539

loop_
_symmetry_equiv_pos_as_xyz
'x, y, z'
'-x+1/2, -y+1/2, z'
'-x, y+1/2, -z+1/2'
'x+1/2, -y, -z+1/2'
'-x, -y, -z'
'x-1/2, y-1/2, -z'
'x, -y-1/2, z-1/2'
'-x-1/2, y, z-1/2'

loop_
_atom_site_aniso_label
_atom_site_aniso_U_11
_atom_site_aniso_U_22
_atom_site_aniso_U_33
_atom_site_aniso_U_12
_atom_site_aniso_U_13
_atom_site_aniso_U_23
Se1 .03660(18) .03212(17) .02865(15) -.01437(9) -.00976(9) .00822(8)
C2 .0255(11) .0233(10) .0238(10) -.0074(8) -.0048(8) -.0006(8)
C17 .0326(12) .0397(13) .0290(11) -.0112(10) -.0077(9) .0023(9)
C7 .0275(11) .0219(10) .0239(10) .0005(8) -.0010(8) -.0041(8)
C14 .0236(11) .0286(11) .0322(11) .0017(8) -.0010(9) -.0044(8)
C3 .0211(10) .0257(10) .0239(10) -.0044(8) .0000(8) -.0011(8)
O1 .0475(10) .0254(8) .0483(10) .0073(7) -.0081(8) .0006(7)
C18 .0247(10) .0289(11) .0292(11) -.0036(9) -.0016(9) .0056(9)
C6 .0290(12) .0345(12) .0337(12) .0067(9) .0029(10) -.0071(9)
C15 .0381(13) .0275(11) .0376(12) .0041(10) .0024(10) -.0066(9)
C16 .0408(13) .0347(13) .0296(11) -.0113(10) .0014(10) -.0066(9)
C12 .0373(12) .0273(11) .0265(11) .0012(9) .0015(9) -.0009(9)
C1 .0309(11) .0220(10) .0328(11) .0003(9) -.0096(9) -.0050(8)
C10 .0507(16) .0467(15) .0345(13) .0149(12) -.0170(11) -.0101(11)
C4 .0202(9) .0223(9) .0246(9) .0000(8) .0025(8) -.0001(8)
C13 .0190(9) .0248(10) .0214(9) -.0033(8) .0046(8) -.0006(8)
C5 .0259(11) .0308(11) .0265(10) .0016(9) .0056(9) -.0023(8)
C11 .0558(16) .0344(13) .0250(11) .0108(11) -.0027(11) -.0021(9)
C8 .0296(12) .0396(13) .0342(12) -.0035(10) -.0039(9) .0011(10)
C9 .0319(13) .0568(17) .0462(15) -.0042(12) -.0115(11) -.0048(13)

loop_
_atom_site_label
_atom_site_fract_x
_atom_site_fract_y
_atom_site_fract_z
_atom_site_U_iso_or_equiv
_atom_site_thermal_displace_type
_atom_site_calc_flag
_atom_site_refinement_flags
_atom_site_occupancy
_atom_site_disorder_group
_atom_site_type_symbol
Se1 .690398(14) .29881(2) .005848(14) .03246(11) Uani d . 1 . Se
C2 .64543(12) .20752(18) .10268(13) .0242(4) Uani d . 1 . C
C17 .51527(14) -.1935(2) .06012(15) .0337(5) Uani d . 1 . C
H17A .4720 -.1866 .0224 .040 Uiso calc R 1 . H
C7 .69311(12) -.00199(19) .27886(14) .0244(4) Uani d . 1 . C
C14 .64115(12) -.21193(19) .17006(15) .0281(5) Uani d . 1 . C
H14A .6846 -.2191 .2075 .034 Uiso calc R 1 . H
C3 .66978(12) .09658(19) .13137(13) .0236(4) Uani d . 1 . C
H3A .7128 .0602 .1028 .028 Uiso calc R 1 . H
O1 .55606(10) .37295(15) .11616(12) .0404(4) Uani d . 1 . O
C18 .54083(12) -.0895(2) .10593(14) .0276(5) Uani d . 1 . C
H18A .5148 -.0119 .0993 .033 Uiso calc R 1 . H
C6 .54353(13) .2069(2) .21818(16) .0324(5) Uani d . 1 . C
H6A .5018 .2462 .2475 .039 Uiso calc R 1 . H
C15 .61504(14) -.3167(2) .12408(16) .0344(5) Uani d . 1 . C
H15A .6406 -.3947 .1308 .041 Uiso calc R 1 . H
C16 .55240(14) -.3077(2) .06900(15) .0350(5) Uani d . 1 . C
H16A .5349 -.3790 .0375 .042 Uiso calc R 1 . H
C12 .67207(14) -.0728(2) .35236(14) .0304(5) Uani d . 1 . C
H12A .6210 -.1031 .3577 .036 Uiso calc R 1 . H
C1 .57948(13) .27135(19) .14399(14) .0286(5) Uani d . 1 . C
C10 .79998(16) -.0566(3) .41067(17) .0440(6) Uani d . 1 . C
H10A .8366 -.0771 .4546 .053 Uiso calc R 1 . H
C4 .63378(11) .02471(19) .20601(13) .0224(4) Uani d . 1 . C
C13 .60417(11) -.09720(18) .16161(13) .0217(4) Uani d . 1 . C
C5 .56725(12) .0948(2) .24623(14) .0277(5) Uani d . 1 . C
H5A .5408 .0573 .2941 .033 Uiso calc R 1 . H
C11 .72541(15) -.0988(2) .41727(15) .0384(6) Uani d . 1 . C
H11A .7104 -.1466 .4671 .046 Uiso calc R 1 . H
C8 .76782(13) .0434(2) .27405(16) .0345(5) Uani d . 1 . C
H8A .7827 .0937 .2255 .041 Uiso calc R 1 . H
C9 .82077(14) .0162(3) .33917(18) .0449(6) Uani d . 1 . C
H9A .8717 .0476 .3348 .054 Uiso calc R 1 . H

loop_
_atom_type_symbol
_atom_type_description
_atom_type_scat_dispersion_real
_atom_type_scat_dispersion_imag
_atom_type_scat_source
C C .0033 .0016 'International Tables Vol C Tables 4.2.6.8 and 6.1.1.4'
H H .0000 .0000 'International Tables Vol C Tables 4.2.6.8 and 6.1.1.4'
O O .0106 .0060 'International Tables Vol C Tables 4.2.6.8 and 6.1.1.4'
Se Se -.0929 2.2259 'International Tables Vol C Tables 4.2.6.8 and 6.1.1.4'

loop_
_geom_angle_atom_site_label_1
_geom_angle_atom_site_label_2
_geom_angle_atom_site_label_3
_geom_angle_site_symmetry_3
_geom_angle
C2 Se1 Se1 2_655 97.81(6)
C3 C2 C1 . 121.25(19)
C3 C2 Se1 . 124.72(17)
C1 C2 Se1 . 114.03(14)
C18 C17 C16 . 120.4(2)
C18 C17 H17A . 119.8
C16 C17 H17A . 119.8
C8 C7 C12 . 118.4(2)
C8 C7 C4 . 121.65(19)
C12 C7 C4 . 119.95(19)
C13 C14 C15 . 120.6(2)
C13 C14 H14A . 119.7
C15 C14 H14A . 119.7
C2 C3 C4 . 124.57(19)
C2 C3 H3A . 117.7
C4 C3 H3A . 117.7
C17 C18 C13 . 120.9(2)
C17 C18 H18A . 119.6
C13 C18 H18A . 119.5
C5 C6 C1 . 122.4(2)
C5 C6 H6A . 118.8
C1 C6 H6A . 118.8
C16 C15 C14 . 120.5(2)
C16 C15 H15A . 119.7
C14 C15 H15A . 119.8
C15 C16 C17 . 119.3(2)
C15 C16 H16A . 120.4
C17 C16 H16A . 120.3
C11 C12 C7 . 120.2(2)
C11 C12 H12A . 119.9
C7 C12 H12A . 119.9
O1 C1 C6 . 122.5(2)
O1 C1 C2 . 121.1(2)
C6 C1 C2 . 116.39(18)
C11 C10 C9 . 119.2(2)
C11 C10 H10A . 120.4
C9 C10 H10A . 120.4
C3 C4 C5 . 111.86(17)
C3 C4 C7 . 110.93(16)
C5 C4 C7 . 108.32(16)
C3 C4 C13 . 103.69(15)
C5 C4 C13 . 109.70(16)
C7 C4 C13 . 112.33(16)
C14 C13 C18 . 118.36(19)
C14 C13 C4 . 122.95(18)
C18 C13 C4 . 118.53(18)
C6 C5 C4 . 123.5(2)
C6 C5 H5A . 118.2
C4 C5 H5A . 118.2
C10 C11 C12 . 121.0(2)
C10 C11 H11A . 119.5
C12 C11 H11A . 119.5
C9 C8 C7 . 120.8(2)
C9 C8 H8A . 119.5
C7 C8 H8A . 119.6
C10 C9 C8 . 120.4(2)
C10 C9 H9A . 119.8
C8 C9 H9A . 119.8

loop_
_geom_bond_atom_site_label_1
_geom_bond_atom_site_label_2
_geom_bond_site_symmetry_2
_geom_bond_distance
_geom_bond_publ_flag
Se1 C2 . 1.932(2) ?
Se1 Se1 2_655 2.3229(6) ?
C2 C3 . 1.332(3) ?
C2 C1 . 1.476(3) ?
C17 C18 . 1.384(3) ?
C17 C16 . 1.386(3) ?
C17 H17A . .950 ?
C7 C8 . 1.390(3) ?
C7 C12 . 1.399(3) ?
C7 C4 . 1.542(3) ?
C14 C13 . 1.390(3) ?
C14 C15 . 1.395(3) ?
C14 H14A . .950 ?
C3 C4 . 1.507(3) ?
C3 H3A . .950 ?
O1 C1 . 1.234(3) ?
C18 C13 . 1.393(3) ?
C18 H18A . .950 ?
C6 C5 . 1.336(3) ?
C6 C1 . 1.463(3) ?
C6 H6A . .950 ?
C15 C16 . 1.379(3) ?
C15 H15A . .950 ?
C16 H16A . .950 ?
C12 C11 . 1.384(3) ?
C12 H12A . .950 ?
C10 C11 . 1.379(4) ?
C10 C9 . 1.385(4) ?
C10 H10A . .950 ?
C4 C5 . 1.509(3) ?
C4 C13 . 1.555(3) ?
C5 H5A . .950 ?
C11 H11A . .950 ?
C8 C9 . 1.385(3) ?
C8 H8A . .950 ?
C9 H9A . .950 ?

loop_
_geom_hbond_atom_site_label_D
_geom_hbond_atom_site_label_H
_geom_hbond_atom_site_label_A
_geom_hbond_site_symmetry_A
_geom_hbond_distance_DH
_geom_hbond_distance_HA
_geom_hbond_distance_DA
_geom_hbond_angle_DHA
C5 H5A O1 3_645 .95 2.93 3.822(3) 157
C16 H16A O1 5_655 .95 2.82 3.463(3) 125
C17 H17A Se1 5_655 .95 3.10 3.886(2) 141
